data_7127273
loop_
_publ_author_name
'Yasui, Takeshi'
'Kikuchi, Tomohiro'
'Yamamoto, Yoshihiko'

_publ_section_title
;
 Rhodium-catalyzed cycloisomerization of ester-tethered 1,6-diynes with
 cyclopropanol moiety leading to tetralone/exocyclic diene hybrid
 molecules.
;
_journal_issue 84
_journal_name_full 'Chemical communications (Cambridge, England)'
_journal_page_first 12865
_journal_page_last 12868
_journal_paper_doi 10.1039/d0cc05429a
_journal_volume 56
_journal_year 2020
_chemical_absolute_configuration 'CHOOSE rm ad rmad syn or unk'
_chemical_formula_moiety 'C21 H16 O3'
_chemical_formula_sum 'C21 H16 O3'
_chemical_formula_weight 316.36
_space_group_crystal_system monoclinic
_space_group_IT_number 4
_space_group_name_Hall 'P 2yb'
_space_group_name_H-M_alt 'P 1 21 1'
_atom_sites_solution_hydrogens geom
_atom_sites_solution_primary direct
_atom_sites_solution_secondary difmap
_audit_update_record
;
2020-06-03 deposited with the CCDC.	2020-09-16 downloaded from the CCDC.
;
_cell_angle_alpha 90.0000
_cell_angle_beta 116.4260(18)
_cell_angle_gamma 90.0000
_cell_formula_units_Z 2
_cell_length_a 9.6092(3)
_cell_length_b 8.1201(3)
_cell_length_c 10.9799(4)
_cell_measurement_reflns_used 7311
_cell_measurement_temperature 123
_cell_measurement_theta_max 68.22
_cell_measurement_theta_min 4.50
_cell_volume 767.22(5)
_computing_cell_refinement 'RAPID AUTO'
_computing_data_collection 'RAPID AUTO (Rigaku, ????)'
_computing_data_reduction 'RAPID AUTO'
_computing_molecular_graphics 'CrystalStructure 4.2'
_computing_publication_material 'CrystalStructure 4.2 (Rigaku, 2015)'
_computing_structure_refinement 'SHELXL Version 2014/7 (Sheldrick, 2008)'
_computing_structure_solution 'Il Milione (Burla, et al., 2007)'
_diffrn_ambient_temperature 123
_diffrn_detector_area_resol_mean 10.000
_diffrn_measured_fraction_theta_full 0.999
_diffrn_measured_fraction_theta_max 0.997
_diffrn_measurement_device_type 'Rigaku R-AXIS RAPID'
_diffrn_measurement_method \w
_diffrn_radiation_type 'Cu K\a'
_diffrn_radiation_wavelength 1.54187
_diffrn_reflns_av_R_equivalents 0.0352
_diffrn_reflns_Laue_measured_fraction_full 0.999
_diffrn_reflns_Laue_measured_fraction_max 0.997
_diffrn_reflns_limit_h_max 11
_diffrn_reflns_limit_h_min -11
_diffrn_reflns_limit_k_max 9
_diffrn_reflns_limit_k_min -9
_diffrn_reflns_limit_l_max 13
_diffrn_reflns_limit_l_min -13
_diffrn_reflns_number 8943
_diffrn_reflns_point_group_measured_fraction_full 0.962
_diffrn_reflns_point_group_measured_fraction_max 0.958
_diffrn_reflns_theta_full 67.687
_diffrn_reflns_theta_max 68.214
_diffrn_reflns_theta_min 4.497
_diffrn_standards_number 0
_exptl_absorpt_coefficient_mu 0.734
_exptl_absorpt_correction_T_max 0.929
_exptl_absorpt_correction_T_min 0.734
_exptl_absorpt_correction_type multi-scan
_exptl_absorpt_process_details 'ABSCOR (Rigaku, 1995)'
_exptl_crystal_colour yellow
_exptl_crystal_density_diffrn 1.369
_exptl_crystal_density_method 'not measured'
_exptl_crystal_description platelet
_exptl_crystal_F_000 332.00
_exptl_crystal_size_max 0.200
_exptl_crystal_size_mid 0.200
_exptl_crystal_size_min 0.100
_refine_diff_density_max 0.19
_refine_diff_density_min -0.21
_refine_ls_abs_structure_details
;
 Flack x determined using 1098 quotients [(I+)-(I-)]/[(I+)+(I-)]
 (Parsons, Flack and Wagner, Acta Cryst. B69 (2013) 249-259).
;
_refine_ls_abs_structure_Flack 0.05(8)
_refine_ls_extinction_coef 0.0050(11)
_refine_ls_extinction_method SHELXL
_refine_ls_goodness_of_fit_ref 1.076
_refine_ls_hydrogen_treatment constr
_refine_ls_number_parameters 218
_refine_ls_number_reflns 2701
_refine_ls_number_restraints 1
_refine_ls_R_factor_all 0.0333
_refine_ls_R_factor_gt 0.0317
_refine_ls_shift/su_max 0.000
_refine_ls_structure_factor_coef Fsqd
_refine_ls_weighting_details 'w = 1/[\s^2^(Fo^2^)+(0.0378P)^2^+0.1740P] where P=(Fo^2^+2Fc^2^)/3'
_refine_ls_weighting_scheme calc
_refine_ls_wR_factor_gt 0.0800
_refine_ls_wR_factor_ref 0.0822
_reflns_Friedel_coverage 0.784
_reflns_Friedel_fraction_full 0.920
_reflns_Friedel_fraction_max 0.912
_reflns_number_gt 2602
_reflns_number_total 2701
_reflns_threshold_expression F^2^>2.0\s(F^2^)
_cod_data_source_file d0cc05429a3.cif
_cod_data_source_block KIK-0575-pro
_cod_depositor_comments 'Adding full bibliography for 7127270--7127274.cif.'
_cod_original_cell_volume 767.22(4)
_cod_database_code 7127273

loop_
_space_group_symop_id
_space_group_symop_operation_xyz
1 +X,+Y,+Z
2 -X,1/2+Y,-Z

loop_
_atom_site_label
_atom_site_type_symbol
_atom_site_fract_x
_atom_site_fract_y
_atom_site_fract_z
_atom_site_U_iso_or_equiv
_atom_site_adp_type
_atom_site_occupancy
_atom_site_site_symmetry_order
_atom_site_calc_flag
_atom_site_refinement_flags_posn
_atom_site_refinement_flags_adp
_atom_site_refinement_flags_occupancy
_atom_site_disorder_assembly
_atom_site_disorder_group
O1 O 0.63014(19) 0.3835(3) 0.21277(16) 0.0360(4) Uani 1 1 d . . . . .
O2 O 0.4884(2) 0.4638(3) -0.00032(18) 0.0358(4) Uani 1 1 d . . . . .
O3 O -0.0226(2) -0.0351(2) -0.31130(18) 0.0407(5) Uani 1 1 d . . . . .
C1 C 0.6119(3) 0.2982(4) 0.3205(2) 0.0346(6) Uani 1 1 d . . . . .
H1A H 0.6517 0.3662 0.4040 0.042 Uiso 1 1 calc R U . . .
H1B H 0.6689 0.1923 0.3417 0.042 Uiso 1 1 calc R U . . .
C2 C 0.4399(3) 0.2691(3) 0.2673(2) 0.0293(5) Uani 1 1 d . . . . .
C3 C 0.3699(3) 0.3084(3) 0.1218(2) 0.0285(5) Uani 1 1 d . . . . .
C4 C 0.4929(3) 0.3966(3) 0.0987(2) 0.0312(5) Uani 1 1 d . . . . .
C5 C 0.2306(3) 0.2591(3) 0.0211(2) 0.0275(5) Uani 1 1 d . . . . .
C6 C 0.1562(2) 0.3316(3) -0.1164(2) 0.0264(5) Uani 1 1 d . . . . .
C7 C 0.1595(3) 0.5015(3) -0.1382(3) 0.0299(5) Uani 1 1 d . . . . .
H7 H 0.2169 0.5714 -0.0631 0.036 Uiso 1 1 calc R U . . .
C8 C 0.0812(3) 0.5693(3) -0.2662(3) 0.0319(6) Uani 1 1 d . . . . .
H8 H 0.0847 0.6849 -0.2781 0.038 Uiso 1 1 calc R U . . .
C9 C -0.0033(3) 0.4689(4) -0.3783(3) 0.0342(6) Uani 1 1 d . . . . .
H9 H -0.0555 0.5153 -0.4668 0.041 Uiso 1 1 calc R U . . .
C10 C -0.0103(3) 0.3019(3) -0.3594(2) 0.0311(6) Uani 1 1 d . . . . .
H10 H -0.0678 0.2330 -0.4353 0.037 Uiso 1 1 calc R U . . .
C11 C 0.0662(3) 0.2329(3) -0.2300(2) 0.0268(5) Uani 1 1 d . . . . .
C12 C 0.0493(3) 0.0527(3) -0.2132(2) 0.0287(5) Uani 1 1 d . . . . .
C13 C 0.1234(3) -0.0143(3) -0.0711(2) 0.0300(5) Uani 1 1 d . . . . .
H13A H 0.2267 -0.0596 -0.0521 0.036 Uiso 1 1 calc R U . . .
H13B H 0.0590 -0.1063 -0.0652 0.036 Uiso 1 1 calc R U . . .
C14 C 0.1434(3) 0.1135(3) 0.0388(2) 0.0297(5) Uani 1 1 d . . . . .
H14A H 0.0405 0.1491 0.0293 0.036 Uiso 1 1 calc R U . . .
H14B H 0.2023 0.0650 0.1304 0.036 Uiso 1 1 calc R U . . .
C15 C 0.3644(3) 0.2459(3) 0.3438(2) 0.0311(6) Uani 1 1 d . . . . .
H15 H 0.2547 0.2337 0.2963 0.037 Uiso 1 1 calc R U . . .
C16 C 0.4330(3) 0.2374(3) 0.4928(2) 0.0292(5) Uani 1 1 d . . . . .
C17 C 0.3435(3) 0.2932(3) 0.5564(2) 0.0314(5) Uani 1 1 d . . . . .
H17 H 0.2386 0.3249 0.5022 0.038 Uiso 1 1 calc R U . . .
C18 C 0.4054(3) 0.3028(3) 0.6966(2) 0.0319(6) Uani 1 1 d . . . . .
H18 H 0.3440 0.3437 0.7380 0.038 Uiso 1 1 calc R U . . .
C19 C 0.5564(3) 0.2528(3) 0.7764(2) 0.0325(6) Uani 1 1 d . . . . .
H19 H 0.5997 0.2608 0.8726 0.039 Uiso 1 1 calc R U . . .
C20 C 0.6447(3) 0.1911(4) 0.7157(3) 0.0358(6) Uani 1 1 d . . . . .
H20 H 0.7476 0.1537 0.7707 0.043 Uiso 1 1 calc R U . . .
C21 C 0.5839(3) 0.1835(3) 0.5751(2) 0.0343(6) Uani 1 1 d . . . . .
H21 H 0.6456 0.1411 0.5346 0.041 Uiso 1 1 calc R U . . .

loop_
_atom_site_aniso_label
_atom_site_aniso_U_11
_atom_site_aniso_U_22
_atom_site_aniso_U_33
_atom_site_aniso_U_23
_atom_site_aniso_U_13
_atom_site_aniso_U_12
O1 0.0291(8) 0.0486(12) 0.0318(9) 0.0002(8) 0.0149(7) -0.0035(8)
O2 0.0353(9) 0.0468(11) 0.0301(8) -0.0015(8) 0.0189(7) -0.0059(8)
O3 0.0419(10) 0.0332(10) 0.0359(10) -0.0070(8) 0.0074(8) -0.0030(9)
C1 0.0320(12) 0.0447(16) 0.0286(12) 0.0005(11) 0.0148(10) 0.0017(11)
C2 0.0302(12) 0.0317(14) 0.0269(11) -0.0039(10) 0.0136(10) 0.0002(10)
C3 0.0313(12) 0.0308(13) 0.0286(11) -0.0018(10) 0.0179(10) 0.0026(10)
C4 0.0309(12) 0.0368(14) 0.0296(12) -0.0066(11) 0.0167(10) -0.0008(11)
C5 0.0310(12) 0.0286(13) 0.0286(11) -0.0036(10) 0.0184(10) 0.0008(10)
C6 0.0243(11) 0.0310(14) 0.0293(11) -0.0025(10) 0.0170(10) -0.0003(10)
C7 0.0303(12) 0.0307(14) 0.0345(12) -0.0070(10) 0.0195(10) -0.0028(10)
C8 0.0353(13) 0.0271(13) 0.0395(13) 0.0028(11) 0.0223(11) 0.0023(11)
C9 0.0327(12) 0.0398(15) 0.0319(13) 0.0063(12) 0.0159(11) 0.0055(12)
C10 0.0288(12) 0.0351(14) 0.0293(12) -0.0036(11) 0.0129(10) -0.0007(11)
C11 0.0239(11) 0.0311(13) 0.0283(11) -0.0001(10) 0.0141(9) 0.0014(9)
C12 0.0236(11) 0.0314(13) 0.0315(12) -0.0049(11) 0.0127(10) -0.0001(10)
C13 0.0311(12) 0.0269(14) 0.0343(12) 0.0002(11) 0.0165(10) -0.0023(10)
C14 0.0301(12) 0.0349(14) 0.0283(12) -0.0003(10) 0.0167(10) -0.0012(10)
C15 0.0288(12) 0.0374(15) 0.0273(12) -0.0036(11) 0.0128(10) 0.0002(11)
C16 0.0314(12) 0.0317(14) 0.0267(11) -0.0008(10) 0.0149(10) -0.0025(10)
C17 0.0277(12) 0.0372(14) 0.0304(12) 0.0048(11) 0.0140(10) 0.0020(11)
C18 0.0349(12) 0.0371(15) 0.0298(12) -0.0004(11) 0.0199(10) 0.0007(11)
C19 0.0379(13) 0.0352(14) 0.0242(11) 0.0008(11) 0.0136(10) -0.0017(11)
C20 0.0319(13) 0.0413(16) 0.0328(12) 0.0062(12) 0.0131(11) 0.0075(11)
C21 0.0375(14) 0.0384(15) 0.0328(12) 0.0006(12) 0.0207(11) 0.0067(11)

loop_
_atom_type_symbol
_atom_type_description
_atom_type_scat_dispersion_real
_atom_type_scat_dispersion_imag
_atom_type_scat_source
C C 0.0181 0.0091
;
International Tables for Crystallography
(Vol. C, Tables 4.2.6.8 and 6.1.1.4)
;
H H 0.0000 0.0000
;
International Tables for Crystallography
(Vol. C, Table 6.1.1.4)
;
O O 0.0492 0.0322
;
International Tables for Crystallography
(Vol. C, Tables 4.2.6.8 and 6.1.1.4)
;

loop_
_geom_angle_atom_site_label_1
_geom_angle_atom_site_label_2
_geom_angle_atom_site_label_3
_geom_angle
_geom_angle_site_symmetry_1
_geom_angle_site_symmetry_3
_geom_angle_publ_flag
C4 O1 C1 111.68(18) . . ?
O1 C1 C2 105.63(19) . . ?
O1 C1 H1A 110.6 . . ?
C2 C1 H1A 110.6 . . ?
O1 C1 H1B 110.6 . . ?
C2 C1 H1B 110.6 . . ?
H1A C1 H1B 108.7 . . ?
C15 C2 C3 126.7(2) . . ?
C15 C2 C1 125.7(2) . . ?
C3 C2 C1 106.27(19) . . ?
C5 C3 C2 128.9(2) . . ?
C5 C3 C4 124.5(2) . . ?
C2 C3 C4 106.0(2) . . ?
O2 C4 O1 119.9(2) . . ?
O2 C4 C3 131.2(2) . . ?
O1 C4 C3 108.8(2) . . ?
C3 C5 C6 124.5(2) . . ?
C3 C5 C14 121.7(2) . . ?
C6 C5 C14 113.6(2) . . ?
C7 C6 C11 117.4(2) . . ?
C7 C6 C5 122.0(2) . . ?
C11 C6 C5 120.3(2) . . ?
C8 C7 C6 121.5(2) . . ?
C8 C7 H7 119.2 . . ?
C6 C7 H7 119.2 . . ?
C7 C8 C9 120.3(2) . . ?
C7 C8 H8 119.9 . . ?
C9 C8 H8 119.9 . . ?
C10 C9 C8 119.3(2) . . ?
C10 C9 H9 120.3 . . ?
C8 C9 H9 120.3 . . ?
C9 C10 C11 120.7(2) . . ?
C9 C10 H10 119.7 . . ?
C11 C10 H10 119.7 . . ?
C10 C11 C6 120.7(2) . . ?
C10 C11 C12 118.9(2) . . ?
C6 C11 C12 120.4(2) . . ?
O3 C12 C11 121.0(2) . . ?
O3 C12 C13 121.9(2) . . ?
C11 C12 C13 117.2(2) . . ?
C12 C13 C14 114.0(2) . . ?
C12 C13 H13A 108.7 . . ?
C14 C13 H13A 108.7 . . ?
C12 C13 H13B 108.7 . . ?
C14 C13 H13B 108.7 . . ?
H13A C13 H13B 107.6 . . ?
C5 C14 C13 108.03(19) . . ?
C5 C14 H14A 110.1 . . ?
C13 C14 H14A 110.1 . . ?
C5 C14 H14B 110.1 . . ?
C13 C14 H14B 110.1 . . ?
H14A C14 H14B 108.4 . . ?
C2 C15 C16 127.1(2) . . ?
C2 C15 H15 116.5 . . ?
C16 C15 H15 116.5 . . ?
C21 C16 C17 118.0(2) . . ?
C21 C16 C15 123.9(2) . . ?
C17 C16 C15 117.9(2) . . ?
C18 C17 C16 121.2(2) . . ?
C18 C17 H17 119.4 . . ?
C16 C17 H17 119.4 . . ?
C19 C18 C17 119.9(2) . . ?
C19 C18 H18 120.1 . . ?
C17 C18 H18 120.1 . . ?
C18 C19 C20 119.8(2) . . ?
C18 C19 H19 120.1 . . ?
C20 C19 H19 120.1 . . ?
C19 C20 C21 120.4(2) . . ?
C19 C20 H20 119.8 . . ?
C21 C20 H20 119.8 . . ?
C20 C21 C16 120.6(2) . . ?
C20 C21 H21 119.7 . . ?
C16 C21 H21 119.7 . . ?

loop_
_geom_bond_atom_site_label_1
_geom_bond_atom_site_label_2
_geom_bond_distance
_geom_bond_site_symmetry_2
_geom_bond_publ_flag
O1 C4 1.360(3) . ?
O1 C1 1.447(3) . ?
O2 C4 1.200(3) . ?
O3 C12 1.217(3) . ?
C1 C2 1.507(3) . ?
C1 H1A 0.9900 . ?
C1 H1B 0.9900 . ?
C2 C15 1.346(3) . ?
C2 C3 1.466(3) . ?
C3 C5 1.363(3) . ?
C3 C4 1.497(3) . ?
C5 C6 1.476(3) . ?
C5 C14 1.511(4) . ?
C6 C7 1.403(4) . ?
C6 C11 1.409(3) . ?
C7 C8 1.380(4) . ?
C7 H7 0.9500 . ?
C8 C9 1.397(4) . ?
C8 H8 0.9500 . ?
C9 C10 1.378(4) . ?
C9 H9 0.9500 . ?
C10 C11 1.394(3) . ?
C10 H10 0.9500 . ?
C11 C12 1.493(4) . ?
C12 C13 1.500(3) . ?
C13 C14 1.538(3) . ?
C13 H13A 0.9900 . ?
C13 H13B 0.9900 . ?
C14 H14A 0.9900 . ?
C14 H14B 0.9900 . ?
C15 C16 1.468(3) . ?
C15 H15 0.9500 . ?
C16 C21 1.395(4) . ?
C16 C17 1.402(3) . ?
C17 C18 1.385(3) . ?
C17 H17 0.9500 . ?
C18 C19 1.381(4) . ?
C18 H18 0.9500 . ?
C19 C20 1.385(4) . ?
C19 H19 0.9500 . ?
C20 C21 1.388(3) . ?
C20 H20 0.9500 . ?
C21 H21 0.9500 . ?

loop_
_geom_torsion_atom_site_label_1
_geom_torsion_atom_site_label_2
_geom_torsion_atom_site_label_3
_geom_torsion_atom_site_label_4
_geom_torsion
_geom_torsion_site_symmetry_1
_geom_torsion_site_symmetry_2
_geom_torsion_site_symmetry_3
_geom_torsion_site_symmetry_4
_geom_torsion_publ_flag
C4 O1 C1 C2 -5.1(3) . . . . ?
O1 C1 C2 C15 -156.1(3) . . . . ?
O1 C1 C2 C3 11.3(3) . . . . ?
C15 C2 C3 C5 -33.9(4) . . . . ?
C1 C2 C3 C5 158.8(3) . . . . ?
C15 C2 C3 C4 154.2(3) . . . . ?
C1 C2 C3 C4 -13.0(3) . . . . ?
C1 O1 C4 O2 -179.7(2) . . . . ?
C1 O1 C4 C3 -3.2(3) . . . . ?
C5 C3 C4 O2 14.0(5) . . . . ?
C2 C3 C4 O2 -173.7(3) . . . . ?
C5 C3 C4 O1 -162.0(2) . . . . ?
C2 C3 C4 O1 10.3(3) . . . . ?
C2 C3 C5 C6 166.9(2) . . . . ?
C4 C3 C5 C6 -22.6(4) . . . . ?
C2 C3 C5 C14 -17.7(4) . . . . ?
C4 C3 C5 C14 152.8(2) . . . . ?
C3 C5 C6 C7 -39.5(3) . . . . ?
C14 C5 C6 C7 144.8(2) . . . . ?
C3 C5 C6 C11 146.6(2) . . . . ?
C14 C5 C6 C11 -29.2(3) . . . . ?
C11 C6 C7 C8 -1.7(3) . . . . ?
C5 C6 C7 C8 -175.8(2) . . . . ?
C6 C7 C8 C9 -0.4(3) . . . . ?
C7 C8 C9 C10 1.3(4) . . . . ?
C8 C9 C10 C11 -0.1(4) . . . . ?
C9 C10 C11 C6 -2.0(3) . . . . ?
C9 C10 C11 C12 177.1(2) . . . . ?
C7 C6 C11 C10 2.8(3) . . . . ?
C5 C6 C11 C10 177.1(2) . . . . ?
C7 C6 C11 C12 -176.2(2) . . . . ?
C5 C6 C11 C12 -2.0(3) . . . . ?
C10 C11 C12 O3 4.1(3) . . . . ?
C6 C11 C12 O3 -176.8(2) . . . . ?
C10 C11 C12 C13 -175.5(2) . . . . ?
C6 C11 C12 C13 3.7(3) . . . . ?
O3 C12 C13 C14 -154.1(2) . . . . ?
C11 C12 C13 C14 25.4(3) . . . . ?
C3 C5 C14 C13 -120.3(2) . . . . ?
C6 C5 C14 C13 55.6(3) . . . . ?
C12 C13 C14 C5 -54.0(3) . . . . ?
C3 C2 C15 C16 -167.5(3) . . . . ?
C1 C2 C15 C16 -2.7(4) . . . . ?
C2 C15 C16 C21 -28.4(4) . . . . ?
C2 C15 C16 C17 148.9(3) . . . . ?
C21 C16 C17 C18 3.3(4) . . . . ?
C15 C16 C17 C18 -174.1(2) . . . . ?
C16 C17 C18 C19 -1.7(4) . . . . ?
C17 C18 C19 C20 -0.9(4) . . . . ?
C18 C19 C20 C21 1.8(4) . . . . ?
C19 C20 C21 C16 -0.2(4) . . . . ?
C17 C16 C21 C20 -2.4(4) . . . . ?
C15 C16 C21 C20 174.9(3) . . . . ?
